data_7111714
loop_
_publ_author_name
'Song, Wei-Chao'
'Pan, Qinhe'
'Song, Peng-Chao'
'Zhao, Qiang'
'Zeng, Yong-Fei'
'Hu, Tong-Liang'
'Bu, Xian-He'

_publ_section_title
;
 Two unprecedented 10-connected bct topological metal--organic frameworks
 constructed from cadmium clusters
;
_journal_issue 27
_journal_name_full 'Chemical Communications'
_journal_page_first 4890
_journal_page_last 4892
_journal_paper_doi 10.1039/c0cc00530d
_journal_volume 46
_journal_year 2010
_chemical_formula_sum 'C28 H16 Cd3 N10 O8'
_chemical_formula_weight 957.71
_chemical_name_systematic
;
?
;
_space_group_IT_number 14
_symmetry_cell_setting monoclinic
_symmetry_space_group_name_Hall '-P 2ybc'
_symmetry_space_group_name_H-M 'P 1 21/c 1'
_atom_sites_solution_hydrogens geom
_atom_sites_solution_primary direct
_atom_sites_solution_secondary difmap
_audit_creation_method SHELXL-97
_cell_angle_alpha 90.00
_cell_angle_beta 93.42(3)
_cell_angle_gamma 90.00
_cell_formula_units_Z 2
_cell_length_a 9.6206(19)
_cell_length_b 10.526(2)
_cell_length_c 15.186(3)
_cell_measurement_reflns_used 11194
_cell_measurement_temperature 293.1
_cell_measurement_theta_max 27.6
_cell_measurement_theta_min 3.1
_cell_volume 1535.1(5)
_computing_cell_refinement PROCESS-AUTO
_computing_data_collection PROCESS-AUTO
_computing_data_reduction CrystalStructure
_computing_publication_material 'CrystalStructure 3.7.0'
_computing_structure_refinement SHELXL
_computing_structure_solution DirectMethod
_diffrn_ambient_temperature 293(2)
_diffrn_measured_fraction_theta_full 0.993
_diffrn_measured_fraction_theta_max 0.993
_diffrn_measurement_device_type SCX-MINI
_diffrn_measurement_method multi-scan
_diffrn_radiation_monochromator graphite
_diffrn_radiation_source 'fine-focus sealed tube'
_diffrn_radiation_type MoK\a
_diffrn_radiation_wavelength 0.71073
_diffrn_reflns_av_R_equivalents 0.0942
_diffrn_reflns_av_sigmaI/netI 0.0689
_diffrn_reflns_limit_h_max 11
_diffrn_reflns_limit_h_min -11
_diffrn_reflns_limit_k_max 12
_diffrn_reflns_limit_k_min -12
_diffrn_reflns_limit_l_max 18
_diffrn_reflns_limit_l_min -18
_diffrn_reflns_number 12585
_diffrn_reflns_theta_full 25.02
_diffrn_reflns_theta_max 25.02
_diffrn_reflns_theta_min 3.12
_exptl_absorpt_coefficient_mu 2.127
_exptl_absorpt_correction_T_max 1.0000
_exptl_absorpt_correction_T_min 0.6493
_exptl_absorpt_correction_type multi-scan
_exptl_absorpt_process_details SADABS
_exptl_crystal_colour colorless
_exptl_crystal_density_diffrn 2.072
_exptl_crystal_density_method 'not measured'
_exptl_crystal_description block
_exptl_crystal_F_000 924
_exptl_crystal_size_max 0.20
_exptl_crystal_size_mid 0.17
_exptl_crystal_size_min 0.15
_refine_diff_density_max 2.230
_refine_diff_density_min -1.480
_refine_diff_density_rms 0.227
_refine_ls_extinction_method none
_refine_ls_goodness_of_fit_ref 1.202
_refine_ls_hydrogen_treatment constr
_refine_ls_matrix_type full
_refine_ls_number_parameters 223
_refine_ls_number_reflns 2684
_refine_ls_number_restraints 0
_refine_ls_restrained_S_all 1.202
_refine_ls_R_factor_all 0.0950
_refine_ls_R_factor_gt 0.0808
_refine_ls_shift/su_max 0.000
_refine_ls_shift/su_mean 0.000
_refine_ls_structure_factor_coef Fsqd
_refine_ls_weighting_details 'calc w=1/[\s^2^(Fo^2^)+(0.0694P)^2^+20.7723P] where P=(Fo^2^+2Fc^2^)/3'
_refine_ls_weighting_scheme calc
_refine_ls_wR_factor_gt 0.1754
_refine_ls_wR_factor_ref 0.1825
_reflns_number_gt 2310
_reflns_number_total 2684
_reflns_threshold_expression >2sigma(I)
_cod_data_source_file C0CC00530Dsup1.cif
_cod_data_source_block 2
_cod_original_sg_symbol_H-M p21/c
_cod_database_code 7111714

loop_
_symmetry_equiv_pos_as_xyz
'x, y, z'
'-x, y+1/2, -z+1/2'
'-x, -y, -z'
'x, -y-1/2, z-1/2'

loop_
_atom_site_label
_atom_site_type_symbol
_atom_site_fract_x
_atom_site_fract_y
_atom_site_fract_z
_atom_site_U_iso_or_equiv
_atom_site_adp_type
_atom_site_occupancy
_atom_site_symmetry_multiplicity
_atom_site_calc_flag
_atom_site_refinement_flags
C1 C 1.1032(12) 0.1981(12) 0.3394(8) 0.032(3) Uani 1 1 d .
H1 H 1.1895 0.1582 0.3406 0.038 Uiso 1 1 calc R
C2 C 1.0465(12) 0.2397(13) 0.2590(8) 0.031(3) Uani 1 1 d .
H2 H 1.0919 0.2245 0.2076 0.038 Uiso 1 1 calc R
C3 C 0.9201(11) 0.3048(12) 0.2560(7) 0.024(3) Uani 1 1 d .
C4 C 0.8554(13) 0.3190(15) 0.3355(8) 0.040(3) Uani 1 1 d .
H4 H 0.7695 0.3594 0.3364 0.048 Uiso 1 1 calc R
C5 C 0.9186(14) 0.2734(14) 0.4113(8) 0.038(3) Uani 1 1 d .
H5 H 0.8744 0.2854 0.4635 0.046 Uiso 1 1 calc R
C6 C 0.8544(11) 0.3586(12) 0.1749(8) 0.025(3) Uani 1 1 d .
C7 C 0.5047(11) 0.8459(11) -0.1000(7) 0.021(2) Uani 1 1 d .
C8 C 0.4822(12) 0.8797(12) -0.1878(8) 0.027(3) Uani 1 1 d .
H8 H 0.5507 0.8616 -0.2266 0.032 Uiso 1 1 calc R
C9 C 0.2640(12) 0.9713(12) -0.1588(8) 0.029(3) Uani 1 1 d .
H9 H 0.1826 1.0125 -0.1786 0.034 Uiso 1 1 calc R
C10 C 0.2853(13) 0.9435(15) -0.0707(8) 0.038(3) Uani 1 1 d .
H10 H 0.2209 0.9693 -0.0310 0.046 Uiso 1 1 calc R
C11 C 0.4038(13) 0.8764(12) -0.0410(8) 0.029(3) Uani 1 1 d .
H11 H 0.4158 0.8521 0.0178 0.035 Uiso 1 1 calc R
C12 C 0.6330(12) 0.7778(11) -0.0687(8) 0.026(3) Uani 1 1 d .
C13 C 0.3338(12) 0.9697(12) -0.3161(8) 0.027(3) Uani 1 1 d .
C32 C 0.3622(12) 0.9390(12) -0.2195(7) 0.026(3) Uani 1 1 d .
Cd1 Cd 0.85877(8) 0.62249(8) -0.04457(5) 0.0219(3) Uani 1 1 d .
Cd2 Cd 0.5000 0.5000 0.0000 0.0221(3) Uani 1 2 d S
N1 N 0.9222(9) 0.3891(10) 0.1026(6) 0.025(2) Uani 1 1 d .
N2 N 0.8240(9) 0.4417(9) 0.0467(6) 0.023(2) Uani 1 1 d .
N3 N 0.7034(9) 0.4377(11) 0.0834(6) 0.028(2) Uani 1 1 d .
N4 N 0.7190(10) 0.3881(10) 0.1639(7) 0.029(2) Uani 1 1 d .
N5 N 1.0427(10) 0.2112(10) 0.4156(6) 0.029(2) Uani 1 1 d .
O1 O 0.6266(8) 0.6895(8) -0.0117(5) 0.0264(18) Uani 1 1 d .
O2 O 0.7475(8) 0.8039(9) -0.1007(6) 0.037(2) Uani 1 1 d .
O3 O 0.4247(9) 0.9403(10) -0.3676(6) 0.037(2) Uani 1 1 d .
O4 O 0.2201(9) 1.0240(9) -0.3364(6) 0.040(2) Uani 1 1 d .

loop_
_atom_site_aniso_label
_atom_site_aniso_U_11
_atom_site_aniso_U_22
_atom_site_aniso_U_33
_atom_site_aniso_U_23
_atom_site_aniso_U_13
_atom_site_aniso_U_12
C1 0.022(6) 0.040(8) 0.033(7) 0.007(6) 0.004(5) 0.014(6)
C2 0.025(6) 0.044(8) 0.026(6) 0.003(6) 0.006(5) 0.012(6)
C3 0.020(6) 0.033(7) 0.019(6) 0.004(5) 0.002(4) 0.000(5)
C4 0.029(7) 0.062(10) 0.029(7) 0.006(7) 0.005(5) 0.024(7)
C5 0.045(8) 0.047(9) 0.022(7) 0.006(6) 0.003(6) 0.011(7)
C6 0.016(6) 0.034(7) 0.025(6) 0.006(5) 0.000(5) 0.002(5)
C7 0.014(5) 0.023(6) 0.024(6) 0.004(5) -0.002(4) -0.002(4)
C8 0.019(6) 0.037(7) 0.024(6) -0.002(5) 0.009(5) 0.000(5)
C9 0.024(6) 0.026(7) 0.036(7) 0.006(5) 0.001(5) 0.005(5)
C10 0.033(7) 0.057(9) 0.024(7) 0.005(6) 0.009(5) 0.013(7)
C11 0.033(7) 0.030(7) 0.024(6) 0.001(5) 0.006(5) 0.014(6)
C12 0.024(6) 0.026(7) 0.026(6) -0.004(5) -0.001(5) 0.002(5)
C13 0.025(6) 0.028(7) 0.028(7) 0.004(5) -0.002(5) -0.003(5)
C32 0.022(6) 0.034(7) 0.023(6) 0.006(5) 0.005(5) 0.003(5)
Cd1 0.0143(4) 0.0313(5) 0.0200(5) 0.0008(4) -0.0007(3) 0.0002(4)
Cd2 0.0112(5) 0.0351(7) 0.0200(6) 0.0020(5) 0.0010(4) -0.0003(5)
N1 0.016(5) 0.043(6) 0.015(5) 0.002(4) -0.002(4) 0.001(4)
N2 0.020(5) 0.026(5) 0.023(5) 0.001(4) -0.007(4) 0.010(4)
N3 0.013(5) 0.049(7) 0.021(5) -0.001(5) 0.000(4) 0.001(4)
N4 0.021(5) 0.034(6) 0.033(6) 0.014(5) 0.003(4) 0.002(4)
N5 0.027(5) 0.033(6) 0.028(6) 0.006(4) 0.004(4) 0.002(4)
O1 0.022(4) 0.029(5) 0.028(5) 0.008(4) -0.001(3) 0.001(3)
O2 0.020(4) 0.054(6) 0.038(5) 0.013(4) 0.007(4) 0.008(4)
O3 0.026(5) 0.055(6) 0.031(5) 0.010(4) 0.006(4) 0.012(4)
O4 0.030(5) 0.056(7) 0.034(5) 0.017(5) -0.004(4) 0.019(4)

loop_
_atom_type_symbol
_atom_type_description
_atom_type_scat_dispersion_real
_atom_type_scat_dispersion_imag
_atom_type_scat_source
C C 0.0033 0.0016 'International Tables Vol C Tables 4.2.6.8 and 6.1.1.4'
Cd Cd -0.8075 1.2024 'International Tables Vol C Tables 4.2.6.8 and 6.1.1.4'
N N 0.0061 0.0033 'International Tables Vol C Tables 4.2.6.8 and 6.1.1.4'
H H 0.0000 0.0000 'International Tables Vol C Tables 4.2.6.8 and 6.1.1.4'
O O 0.0106 0.0060 'International Tables Vol C Tables 4.2.6.8 and 6.1.1.4'

loop_
_geom_angle_atom_site_label_1
_geom_angle_atom_site_label_2
_geom_angle_atom_site_label_3
_geom_angle
_geom_angle_site_symmetry_1
_geom_angle_site_symmetry_3
N5 C1 C2 124.5(11) . .
N5 C1 H1 117.8 . .
C2 C1 H1 117.8 . .
C1 C2 C3 118.9(11) . .
C1 C2 H2 120.6 . .
C3 C2 H2 120.6 . .
C2 C3 C4 117.1(10) . .
C2 C3 C6 123.4(10) . .
C4 C3 C6 119.5(11) . .
C5 C4 C3 119.7(12) . .
C5 C4 H4 120.2 . .
C3 C4 H4 120.2 . .
C4 C5 N5 123.9(12) . .
C4 C5 H5 118.0 . .
N5 C5 H5 118.0 . .
N4 C6 N1 110.9(10) . .
N4 C6 C3 124.3(10) . .
N1 C6 C3 124.8(10) . .
C8 C7 C11 119.0(10) . .
C8 C7 C12 120.8(10) . .
C11 C7 C12 120.2(10) . .
C32 C8 C7 122.3(10) . .
C32 C8 H8 118.9 . .
C7 C8 H8 118.9 . .
C10 C9 C32 121.5(11) . .
C10 C9 H9 119.2 . .
C32 C9 H9 119.2 . .
C9 C10 C11 119.6(12) . .
C9 C10 H10 120.2 . .
C11 C10 H10 120.2 . .
C10 C11 C7 119.7(11) . .
C10 C11 H11 120.1 . .
C7 C11 H11 120.1 . .
O2 C12 O1 120.0(10) . .
O2 C12 C7 120.1(11) . .
O1 C12 C7 119.8(10) . .
O3 C13 O4 126.4(11) . .
O3 C13 C32 117.6(10) . .
O4 C13 C32 116.1(10) . .
C8 C32 C9 117.7(11) . .
C8 C32 C13 122.5(10) . .
C9 C32 C13 119.8(10) . .
O4 Cd1 N5 174.5(4) 2_644 2_755
O4 Cd1 O2 87.5(4) 2_644 .
N5 Cd1 O2 97.7(4) 2_755 .
O4 Cd1 N1 86.5(3) 2_644 3_765
N5 Cd1 N1 90.4(3) 2_755 3_765
O2 Cd1 N1 108.1(3) . 3_765
O4 Cd1 N2 92.8(3) 2_644 .
N5 Cd1 N2 84.0(3) 2_755 .
O2 Cd1 N2 142.1(3) . .
N1 Cd1 N2 109.7(3) 3_765 .
O4 Cd1 O1 91.7(3) 2_644 .
N5 Cd1 O1 92.5(3) 2_755 .
O2 Cd1 O1 55.0(3) . .
N1 Cd1 O1 163.1(3) 3_765 .
N2 Cd1 O1 87.1(3) . .
O3 Cd2 O3 180.0 4_576 2_644
O3 Cd2 O1 91.5(3) 4_576 .
O3 Cd2 O1 88.5(3) 2_644 .
O3 Cd2 O1 88.5(3) 4_576 3_665
O3 Cd2 O1 91.5(3) 2_644 3_665
O1 Cd2 O1 180.0(4) . 3_665
O3 Cd2 N3 95.8(3) 4_576 3_665
O3 Cd2 N3 84.2(3) 2_644 3_665
O1 Cd2 N3 98.1(3) . 3_665
O1 Cd2 N3 81.9(3) 3_665 3_665
O3 Cd2 N3 84.2(3) 4_576 .
O3 Cd2 N3 95.8(3) 2_644 .
O1 Cd2 N3 81.9(3) . .
O1 Cd2 N3 98.1(3) 3_665 .
N3 Cd2 N3 180.0(7) 3_665 .
C6 N1 N2 104.8(9) . .
C6 N1 Cd1 141.8(7) . 3_765
N2 N1 Cd1 113.4(7) . 3_765
N3 N2 N1 108.8(9) . .
N3 N2 Cd1 115.3(7) . .
N1 N2 Cd1 125.0(7) . .
N2 N3 N4 110.3(9) . .
N2 N3 Cd2 119.2(7) . .
N4 N3 Cd2 130.4(7) . .
N3 N4 C6 105.2(9) . .
C1 N5 C5 115.8(10) . .
C1 N5 Cd1 120.9(8) . 2_745
C5 N5 Cd1 123.2(8) . 2_745
C12 O1 Cd2 135.8(7) . .
C12 O1 Cd1 89.4(6) . .
Cd2 O1 Cd1 104.9(3) . .
C12 O2 Cd1 94.3(7) . .
C13 O3 Cd2 139.5(8) . 2_654
C13 O4 Cd1 132.4(8) . 2_654

loop_
_geom_bond_atom_site_label_1
_geom_bond_atom_site_label_2
_geom_bond_distance
_geom_bond_site_symmetry_2
C1 N5 1.333(15) .
C1 C2 1.379(17) .
C1 H1 0.9300 .
C2 C3 1.395(16) .
C2 H2 0.9300 .
C3 C4 1.399(16) .
C3 C6 1.463(15) .
C4 C5 1.358(17) .
C4 H4 0.9300 .
C5 N5 1.359(16) .
C5 H5 0.9300 .
C6 N4 1.340(14) .
C6 N1 1.349(14) .
C7 C8 1.384(16) .
C7 C11 1.396(16) .
C7 C12 1.481(15) .
C8 C32 1.375(16) .
C8 H8 0.9300 .
C9 C10 1.374(17) .
C9 C32 1.400(16) .
C9 H9 0.9300 .
C10 C11 1.393(17) .
C10 H10 0.9300 .
C11 H11 0.9300 .
C12 O2 1.260(14) .
C12 O1 1.274(14) .
C13 O3 1.247(14) .
C13 O4 1.256(14) .
C13 C32 1.511(16) .
Cd1 O4 2.181(8) 2_644
Cd1 N5 2.320(10) 2_755
Cd1 O2 2.325(9) .
Cd1 N1 2.335(9) 3_765
Cd1 N2 2.390(10) .
Cd1 O1 2.423(8) .
Cd2 O3 2.266(8) 4_576
Cd2 O3 2.266(8) 2_644
Cd2 O1 2.349(8) .
Cd2 O1 2.349(8) 3_665
Cd2 N3 2.359(9) 3_665
Cd2 N3 2.359(9) .
N1 N2 1.351(12) .
N1 Cd1 2.335(9) 3_765
N2 N3 1.318(13) .
N3 N4 1.329(13) .
N5 Cd1 2.320(10) 2_745
O3 Cd2 2.266(8) 2_654
O4 Cd1 2.181(8) 2_654

loop_
_geom_torsion_atom_site_label_1
_geom_torsion_atom_site_label_2
_geom_torsion_atom_site_label_3
_geom_torsion_atom_site_label_4
_geom_torsion
_geom_torsion_site_symmetry_1
_geom_torsion_site_symmetry_4
N5 C1 C2 C3 3(2) . .
C1 C2 C3 C4 -3(2) . .
C1 C2 C3 C6 176.8(12) . .
C2 C3 C4 C5 2(2) . .
C6 C3 C4 C5 -177.6(13) . .
C3 C4 C5 N5 -1(2) . .
C2 C3 C6 N4 159.8(13) . .
C4 C3 C6 N4 -21(2) . .
C2 C3 C6 N1 -23(2) . .
C4 C3 C6 N1 157.0(13) . .
C11 C7 C8 C32 -2.0(19) . .
C12 C7 C8 C32 177.8(12) . .
C32 C9 C10 C11 -3(2) . .
C9 C10 C11 C7 4(2) . .
C8 C7 C11 C10 -2.0(19) . .
C12 C7 C11 C10 178.2(12) . .
C8 C7 C12 O2 36.7(17) . .
C11 C7 C12 O2 -143.5(12) . .
C8 C7 C12 O1 -140.6(12) . .
C11 C7 C12 O1 39.2(17) . .
C7 C8 C32 C9 3.4(19) . .
C7 C8 C32 C13 -176.6(11) . .
C10 C9 C32 C8 -0.9(19) . .
C10 C9 C32 C13 179.2(12) . .
O3 C13 C32 C8 -0.6(18) . .
O4 C13 C32 C8 180.0(12) . .
O3 C13 C32 C9 179.3(12) . .
O4 C13 C32 C9 -0.1(18) . .
N4 C6 N1 N2 1.3(14) . .
C3 C6 N1 N2 -176.5(11) . .
N4 C6 N1 Cd1 -176.9(9) . 3_765
C3 C6 N1 Cd1 5(2) . 3_765
C6 N1 N2 N3 -2.2(13) . .
Cd1 N1 N2 N3 176.6(7) 3_765 .
C6 N1 N2 Cd1 140.0(8) . .
Cd1 N1 N2 Cd1 -41.2(10) 3_765 .
O4 Cd1 N2 N3 -92.7(8) 2_644 .
N5 Cd1 N2 N3 91.7(8) 2_755 .
O2 Cd1 N2 N3 -3.2(10) . .
N1 Cd1 N2 N3 180.0(7) 3_765 .
O1 Cd1 N2 N3 -1.2(8) . .
O4 Cd1 N2 N1 127.2(9) 2_644 .
N5 Cd1 N2 N1 -48.4(8) 2_755 .
O2 Cd1 N2 N1 -143.3(8) . .
N1 Cd1 N2 N1 39.9(10) 3_765 .
O1 Cd1 N2 N1 -141.2(9) . .
N1 N2 N3 N4 2.3(14) . .
Cd1 N2 N3 N4 -143.9(8) . .
N1 N2 N3 Cd2 -173.3(7) . .
Cd1 N2 N3 Cd2 40.4(10) . .
O3 Cd2 N3 N2 -149.8(9) 4_576 .
O3 Cd2 N3 N2 30.2(9) 2_644 .
O1 Cd2 N3 N2 -57.5(9) . .
O1 Cd2 N3 N2 122.5(9) 3_665 .
N3 Cd2 N3 N2 93(54) 3_665 .
O3 Cd2 N3 N4 35.5(11) 4_576 .
O3 Cd2 N3 N4 -144.5(11) 2_644 .
O1 Cd2 N3 N4 127.8(11) . .
O1 Cd2 N3 N4 -52.2(11) 3_665 .
N3 Cd2 N3 N4 -82(60) 3_665 .
N2 N3 N4 C6 -1.4(14) . .
Cd2 N3 N4 C6 173.6(9) . .
N1 C6 N4 N3 0.0(14) . .
C3 C6 N4 N3 177.9(11) . .
C2 C1 N5 C5 -2(2) . .
C2 C1 N5 Cd1 175.0(10) . 2_745
C4 C5 N5 C1 1(2) . .
C4 C5 N5 Cd1 -175.8(12) . 2_745
O2 C12 O1 Cd2 -122.5(11) . .
C7 C12 O1 Cd2 54.8(15) . .
O2 C12 O1 Cd1 -11.5(11) . .
C7 C12 O1 Cd1 165.8(10) . .
O3 Cd2 O1 C12 -126.3(11) 4_576 .
O3 Cd2 O1 C12 53.7(11) 2_644 .
O1 Cd2 O1 C12 109(100) 3_665 .
N3 Cd2 O1 C12 -30.3(11) 3_665 .
N3 Cd2 O1 C12 149.7(11) . .
O3 Cd2 O1 Cd1 128.7(3) 4_576 .
O3 Cd2 O1 Cd1 -51.3(3) 2_644 .
O1 Cd2 O1 Cd1 4(100) 3_665 .
N3 Cd2 O1 Cd1 -135.3(3) 3_665 .
N3 Cd2 O1 Cd1 44.7(3) . .
O4 Cd1 O1 C12 -79.2(7) 2_644 .
N5 Cd1 O1 C12 104.2(7) 2_755 .
O2 Cd1 O1 C12 6.6(6) . .
N1 Cd1 O1 C12 4.4(14) 3_765 .
N2 Cd1 O1 C12 -171.9(7) . .
O4 Cd1 O1 Cd2 58.5(4) 2_644 .
N5 Cd1 O1 Cd2 -118.1(4) 2_755 .
O2 Cd1 O1 Cd2 144.3(5) . .
N1 Cd1 O1 Cd2 142.1(9) 3_765 .
N2 Cd1 O1 Cd2 -34.2(3) . .
O1 C12 O2 Cd1 12.0(12) . .
C7 C12 O2 Cd1 -165.3(9) . .
O4 Cd1 O2 C12 87.2(7) 2_644 .
N5 Cd1 O2 C12 -94.3(7) 2_755 .
N1 Cd1 O2 C12 172.7(7) 3_765 .
N2 Cd1 O2 C12 -4.2(10) . .
O1 Cd1 O2 C12 -6.7(6) . .
O4 C13 O3 Cd2 25(2) . 2_654
C32 C13 O3 Cd2 -154.6(10) . 2_654
O3 C13 O4 Cd1 -13(2) . 2_654
C32 C13 O4 Cd1 166.2(8) . 2_654
